data_2106519
loop_
_publ_author_name
'Hopfgarten, F.'

_publ_section_title
;
 The Crystal Structure of Bi6 O7 F Cl3
;
_journal_name_full 'Acta Crystallographica B (24,1968-38,1982)'
_journal_page_first 1087
_journal_page_last 1092
_journal_volume 31
_journal_year 1975
_chemical_formula_sum 'Bi6 Cl3 F O7'
_chemical_name_systematic 'Bi6 O7 F Cl3'
_space_group_IT_number 62
_symmetry_space_group_name_Hall '-P 2ac 2n'
_symmetry_space_group_name_H-M 'P n m a'
_cell_angle_alpha 90
_cell_angle_beta 90
_cell_angle_gamma 90
_cell_formula_units_Z 4
_cell_length_a 20.105
_cell_length_b 3.892
_cell_length_c 15.432
_cell_volume 1207.533
_citation_journal_id_ASTM ACBCAR
_cod_data_source_file Hopfgarten_ACBCAR_1975_1952.cif
_cod_data_source_block Bi6Cl3F1O7
_cod_original_formula_sum 'Bi6 Cl3 F1 O7'
_cod_database_code 2106519

loop_
_symmetry_equiv_pos_as_xyz
x,y,z
-x+1/2,-y,z+1/2
x+1/2,-y+1/2,-z+1/2
-x,y+1/2,-z
-x,-y,-z
x-1/2,y,-z-1/2
-x-1/2,y-1/2,z-1/2
x,-y-1/2,z

loop_
_atom_site_label
_atom_site_type_symbol
_atom_site_fract_x
_atom_site_fract_y
_atom_site_fract_z
_atom_site_occupancy
_atom_site_U_iso_or_equiv
Bi4 Bi+3 0.26934 0.25 0.28481 1 0.0
O6 O-2 0.4829 0.75 0.3431 1 0.0
Bi3 Bi+3 0.09231 0.25 0.16117 1 0.0
Bi2 Bi+3 -0.2407 0.25 -0.09002 1 0.0
O4 O-2 0.3782 0.25 0.2862 1 0.0
Cl2 Cl-1 0.3176 0.75 0.4369 1 0.0
O3 O-2 0.0419 0.25 0.0319 1 0.0
O2 O-2 0.4969 0.25 -0.0604 1 0.0
Bi5 Bi+3 0.55672 0.25 0.06361 1 0.0
O1 O-2 0.2092 0.25 0.1516 1 0.0
Bi1 Bi+3 -0.06855 0.25 0.0478 1 0.0
F1 F-1 0.5032 0.25 0.19 1 0.0
O5 O-2 -0.2914 0.25 -0.2167 1 0.0
Cl1 Cl-1 0.139 0.75 0.5617 1 0.0
Bi6 Bi+3 0.43114 0.75 0.21717 1 0.0
Cl3 Cl-1 0.1418 0.75 0.3129 1 0.0
O7 O-2 -0.1283 0.25 -0.0944 1 0.0
